data_1100823
loop_
_publ_author_name
'Evans, William J.'
'Kozimor, Stosh A.'
'Brady, Jason C.'
'Davis, Benjamin L.'
'Nyce, Gregory W.'
'Seibel, Christopher A.'
'Ziller, Joseph W.'
'Doedens, Robert J.'

_publ_section_title
;
 Metallocene Allyl Reactivity in the Presence of Alkenes Tethered to
 Cyclopentadienyl Ligands
;
_journal_issue 10
_journal_name_full Organometallics
_journal_page_first 2269
_journal_page_last 2278
_journal_paper_doi 10.1021/om049286x
_journal_volume 24
_journal_year 2005
_chemical_formula_sum 'C31 H51 Si2 Y'
_chemical_formula_weight 568.81
_space_group_IT_number 19
_symmetry_cell_setting orthorhombic
_symmetry_space_group_name_Hall 'P 2ac 2ab'
_symmetry_space_group_name_H-M 'P 21 21 21'
_atom_sites_solution_hydrogens geom
_atom_sites_solution_primary direct
_atom_sites_solution_secondary difmap
_cell_angle_alpha 90.00
_cell_angle_beta 90.00
_cell_angle_gamma 90.00
_cell_formula_units_Z 4
_cell_length_a 10.0582(5)
_cell_length_b 10.9779(6)
_cell_length_c 28.1698(15)
_cell_measurement_reflns_used ?
_cell_measurement_temperature 163(2)
_cell_measurement_theta_max ?
_cell_measurement_theta_min ?
_cell_volume 3110.5(3)
_diffrn_ambient_temperature 163(2)
_diffrn_detector_area_resol_mean ?
_diffrn_measurement_device_type 'CCD area detector'
_diffrn_measurement_method 'omega scans'
_diffrn_radiation_monochromator graphite
_diffrn_radiation_source 'sealed tube'
_diffrn_radiation_type MoK\a
_diffrn_radiation_wavelength 0.71073
_diffrn_reflns_av_R_equivalents 0.0770
_diffrn_reflns_av_sigmaI/netI 0.0795
_diffrn_reflns_limit_h_max 13
_diffrn_reflns_limit_h_min -13
_diffrn_reflns_limit_k_max 14
_diffrn_reflns_limit_k_min -14
_diffrn_reflns_limit_l_max 36
_diffrn_reflns_limit_l_min -37
_diffrn_reflns_number 33375
_diffrn_reflns_theta_max 28.29
_diffrn_reflns_theta_min 1.45
_diffrn_standards_decay_% '< 1.0'
_diffrn_standards_interval_count 'initial 50 frames recollected'
_diffrn_standards_interval_time ?
_diffrn_standards_number '50 frames'
_exptl_absorpt_coefficient_mu 1.969
_exptl_absorpt_correction_T_max 0.8275
_exptl_absorpt_correction_T_min 0.6942
_exptl_absorpt_correction_type numerical
_exptl_absorpt_process_details 'Bruker SADABS'
_exptl_crystal_colour yellow
_exptl_crystal_density_diffrn 1.215
_exptl_crystal_density_meas ?
_exptl_crystal_density_method 'not measured'
_exptl_crystal_description irregular
_exptl_crystal_F_000 1216
_exptl_crystal_size_max 0.20
_exptl_crystal_size_mid 0.19
_exptl_crystal_size_min 0.10
_refine_ls_abs_structure_details 'Flack H D (1983), Acta Cryst. A39, 876-881'
_refine_ls_abs_structure_Flack 0.008(5)
_refine_ls_extinction_coef 0.0006(2)
_refine_ls_extinction_expression Fc^*^=kFc[1+0.001xFc^2^\l^3^/sin(2\q)]^-1/4^
_refine_ls_extinction_method SHELXL
_refine_ls_goodness_of_fit_ref 1.024
_refine_ls_hydrogen_treatment constr
_refine_ls_matrix_type full
_refine_ls_number_parameters 308
_refine_ls_number_reflns 7602
_refine_ls_number_restraints 0
_refine_ls_restrained_S_all 1.024
_refine_ls_R_factor_all 0.0681
_refine_ls_R_factor_gt 0.0426
_refine_ls_shift/su_max 0.000
_refine_ls_shift/su_mean 0.000
_refine_ls_structure_factor_coef Fsqd
_refine_ls_weighting_details 'calc w=1/[\s^2^(Fo^2^)+(0.0358P)^2^+0.6764P] where P=(Fo^2^+2Fc^2^)/3'
_refine_ls_weighting_scheme calc
_refine_ls_wR_factor_gt 0.0861
_refine_ls_wR_factor_ref 0.0968
_reflns_number_gt 6043
_reflns_number_total 7602
_reflns_threshold_expression >2sigma(I)
_cod_depositor_comments
;
The following automatic conversions were performed:
'_symmetry_cell_setting' value 'Orthorhombic' changed to 'orthorhombic'
according to '/home/saulius/struct/CIF-dictionaries/cif_core.dic'
dictionary named 'cif_core.dic' version 2.4.1 from 2010-06-29.

Automatic conversion script
Id: cif_fix_enum 1527 2010-12-29 10:47:43Z saulius 

The following automatic conversions were performed:

'_exptl_crystal_density_meas' value 'none' was changed to '?' - the
value is perceived as not measured.

Automatic conversion script
Id: cif_fix_values 3008 2015-01-20 13:52:24Z robertas 
;
_cod_original_sg_symbol_H-M P2(1)2(1)2(1)
_cod_database_code 1100823

loop_
_symmetry_equiv_pos_as_xyz
'x, y, z'
'-x+1/2, -y, z+1/2'
'-x, y+1/2, -z+1/2'
'x+1/2, -y+1/2, -z'

loop_
_atom_site_label
_atom_site_type_symbol
_atom_site_fract_x
_atom_site_fract_y
_atom_site_fract_z
_atom_site_U_iso_or_equiv
_atom_site_adp_type
_atom_site_occupancy
_atom_site_symmetry_multiplicity
_atom_site_calc_flag
_atom_site_refinement_flags
_atom_site_disorder_assembly
_atom_site_disorder_group
Y1 Y 0.70514(3) 0.61192(3) 0.148960(11) 0.01908(9) Uani 1 1 d . . .
Si1 Si 1.01992(9) 0.83802(10) 0.14040(4) 0.0260(2) Uani 1 1 d . . .
Si2 Si 0.46653(10) 0.35318(10) 0.09749(4) 0.0272(2) Uani 1 1 d . . .
C1 C 0.7385(3) 0.8499(3) 0.16628(12) 0.0226(8) Uani 1 1 d . . .
C2 C 0.6117(3) 0.8434(3) 0.14485(13) 0.0208(7) Uani 1 1 d . . .
C3 C 0.6289(3) 0.8040(3) 0.09751(13) 0.0209(8) Uani 1 1 d . . .
C4 C 0.7655(3) 0.7893(3) 0.08833(12) 0.0196(8) Uani 1 1 d . . .
C5 C 0.8376(3) 0.8144(3) 0.13141(12) 0.0204(8) Uani 1 1 d . . .
C6 C 0.7663(3) 0.9033(4) 0.21461(12) 0.0312(9) Uani 1 1 d . . .
H6A H 0.7746 0.9920 0.2120 0.047 Uiso 1 1 calc R . .
H6B H 0.8493 0.8692 0.2271 0.047 Uiso 1 1 calc R . .
H6C H 0.6930 0.8833 0.2362 0.047 Uiso 1 1 calc R . .
C7 C 0.4818(3) 0.8847(4) 0.16642(13) 0.0294(8) Uani 1 1 d . . .
H7A H 0.4696 0.9719 0.1605 0.044 Uiso 1 1 calc R . .
H7B H 0.4833 0.8697 0.2007 0.044 Uiso 1 1 calc R . .
H7C H 0.4083 0.8392 0.1520 0.044 Uiso 1 1 calc R . .
C8 C 0.5193(4) 0.7952(4) 0.06064(13) 0.0288(9) Uani 1 1 d . . .
H8A H 0.5063 0.8749 0.0457 0.043 Uiso 1 1 calc R . .
H8B H 0.4365 0.7695 0.0760 0.043 Uiso 1 1 calc R . .
H8C H 0.5443 0.7354 0.0364 0.043 Uiso 1 1 calc R . .
C9 C 0.8253(3) 0.7728(3) 0.03951(12) 0.0255(8) Uani 1 1 d . . .
H9A H 0.8376 0.8526 0.0246 0.038 Uiso 1 1 calc R . .
H9B H 0.7655 0.7232 0.0200 0.038 Uiso 1 1 calc R . .
H9C H 0.9115 0.7318 0.0423 0.038 Uiso 1 1 calc R . .
C10 C 1.1212(3) 0.8181(4) 0.08543(14) 0.0336(9) Uani 1 1 d . . .
H10A H 1.1108 0.7347 0.0736 0.050 Uiso 1 1 calc R . .
H10B H 1.2151 0.8333 0.0927 0.050 Uiso 1 1 calc R . .
H10C H 1.0910 0.8758 0.0612 0.050 Uiso 1 1 calc R . .
C11 C 1.0891(4) 0.7336(4) 0.18690(15) 0.0415(11) Uani 1 1 d . . .
H11A H 1.0743 0.6488 0.1774 0.062 Uiso 1 1 calc R . .
H11B H 1.0445 0.7490 0.2172 0.062 Uiso 1 1 calc R . .
H11C H 1.1847 0.7483 0.1904 0.062 Uiso 1 1 calc R . .
C12 C 1.0489(4) 1.0015(4) 0.15879(14) 0.0354(10) Uani 1 1 d . . .
H12A H 1.0173 1.0136 0.1917 0.043 Uiso 1 1 calc R . .
H12B H 1.1453 1.0196 0.1579 0.043 Uiso 1 1 calc R . .
C13 C 0.9765(4) 1.0871(4) 0.12620(15) 0.0402(11) Uani 1 1 d . . .
H13A H 0.8856 1.1024 0.1331 0.048 Uiso 1 1 calc R . .
C14 C 1.0271(5) 1.1429(4) 0.08911(17) 0.0543(13) Uani 1 1 d . . .
H14A H 1.1176 1.1305 0.0808 0.065 Uiso 1 1 calc R . .
H14B H 0.9731 1.1956 0.0706 0.065 Uiso 1 1 calc R . .
C15 C 0.7333(3) 0.4503(3) 0.07945(13) 0.0230(8) Uani 1 1 d . . .
C16 C 0.8602(3) 0.4556(3) 0.10128(14) 0.0237(8) Uani 1 1 d . . .
C17 C 0.8497(3) 0.4058(3) 0.14723(13) 0.0231(8) Uani 1 1 d . . .
C18 C 0.7168(3) 0.3659(3) 0.15471(12) 0.0234(7) Uani 1 1 d . . .
C19 C 0.6418(3) 0.3962(4) 0.11294(12) 0.0209(7) Uani 1 1 d . . .
C20 C 0.7048(4) 0.4756(3) 0.02799(12) 0.0290(8) Uani 1 1 d . . .
H20A H 0.7228 0.4023 0.0092 0.043 Uiso 1 1 calc R . .
H20B H 0.7617 0.5423 0.0169 0.043 Uiso 1 1 calc R . .
H20C H 0.6112 0.4988 0.0243 0.043 Uiso 1 1 calc R . .
C21 C 0.9902(3) 0.4870(4) 0.07732(14) 0.0300(9) Uani 1 1 d . . .
H21A H 1.0271 0.4139 0.0623 0.045 Uiso 1 1 calc R . .
H21B H 1.0531 0.5180 0.1010 0.045 Uiso 1 1 calc R . .
H21C H 0.9747 0.5495 0.0531 0.045 Uiso 1 1 calc R . .
C22 C 0.9648(3) 0.3857(4) 0.18157(13) 0.0336(9) Uani 1 1 d . . .
H22A H 1.0052 0.3060 0.1755 0.050 Uiso 1 1 calc R . .
H22B H 0.9316 0.3885 0.2143 0.050 Uiso 1 1 calc R . .
H22C H 1.0315 0.4497 0.1770 0.050 Uiso 1 1 calc R . .
C23 C 0.6719(4) 0.2911(4) 0.19583(14) 0.0312(9) Uani 1 1 d . . .
H23A H 0.6868 0.2046 0.1889 0.047 Uiso 1 1 calc R . .
H23B H 0.5769 0.3051 0.2014 0.047 Uiso 1 1 calc R . .
H23C H 0.7224 0.3142 0.2242 0.047 Uiso 1 1 calc R . .
C24 C 0.3678(4) 0.4886(4) 0.07636(17) 0.0484(12) Uani 1 1 d . . .
H24A H 0.3649 0.5503 0.1015 0.073 Uiso 1 1 calc R . .
H24B H 0.2771 0.4628 0.0686 0.073 Uiso 1 1 calc R . .
H24C H 0.4101 0.5231 0.0481 0.073 Uiso 1 1 calc R . .
C25 C 0.3697(4) 0.2852(4) 0.14719(16) 0.0388(10) Uani 1 1 d . . .
H25A H 0.4166 0.2135 0.1594 0.058 Uiso 1 1 calc R . .
H25B H 0.2816 0.2610 0.1357 0.058 Uiso 1 1 calc R . .
H25C H 0.3598 0.3453 0.1727 0.058 Uiso 1 1 calc R . .
C26 C 0.4716(4) 0.2365(4) 0.04884(16) 0.0425(11) Uani 1 1 d . . .
H26A H 0.3801 0.2074 0.0425 0.051 Uiso 1 1 calc R . .
H26B H 0.5052 0.2753 0.0195 0.051 Uiso 1 1 calc R . .
C27 C 0.5554(6) 0.1329(4) 0.06044(16) 0.0529(13) Uani 1 1 d . . .
H27A H 0.5204 0.0768 0.0829 0.063 Uiso 1 1 calc R . .
C28 C 0.6733(5) 0.1078(5) 0.0436(2) 0.0697(16) Uani 1 1 d . . .
H28A H 0.7133 0.1606 0.0210 0.084 Uiso 1 1 calc R . .
H28B H 0.7189 0.0368 0.0539 0.084 Uiso 1 1 calc R . .
C29 C 0.5000(4) 0.5806(4) 0.20300(13) 0.0315(9) Uani 1 1 d . . .
H29A H 0.4208 0.6301 0.1951 0.038 Uiso 1 1 calc R . .
H29B H 0.4777 0.4950 0.2108 0.038 Uiso 1 1 calc R . .
C30 C 0.5928(4) 0.6357(4) 0.23209(12) 0.0310(9) Uani 1 1 d . . .
H30A H 0.5725 0.7207 0.2425 0.037 Uiso 1 1 calc R . .
C31 C 0.7222(4) 0.5946(4) 0.24027(12) 0.0334(9) Uani 1 1 d . . .
H31A H 0.7303 0.5109 0.2531 0.040 Uiso 1 1 calc R . .
H31B H 0.7828 0.6532 0.2559 0.040 Uiso 1 1 calc R . .

loop_
_atom_site_aniso_label
_atom_site_aniso_U_11
_atom_site_aniso_U_22
_atom_site_aniso_U_33
_atom_site_aniso_U_23
_atom_site_aniso_U_13
_atom_site_aniso_U_12
Y1 0.01588(14) 0.02598(16) 0.01539(14) -0.00056(15) 0.00150(13) 0.00092(15)
Si1 0.0154(4) 0.0360(6) 0.0265(6) -0.0020(5) -0.0018(4) -0.0018(4)
Si2 0.0197(5) 0.0347(7) 0.0271(6) 0.0003(5) -0.0005(4) -0.0048(4)
C1 0.0162(17) 0.031(2) 0.0202(17) -0.0038(15) -0.0006(13) -0.0009(14)
C2 0.0169(15) 0.0244(17) 0.0211(18) -0.0035(17) 0.0012(15) 0.0017(13)
C3 0.0159(16) 0.027(2) 0.0200(19) -0.0035(16) -0.0042(14) -0.0001(15)
C4 0.0176(18) 0.0249(19) 0.0164(18) -0.0011(14) -0.0013(13) -0.0004(14)
C5 0.0184(17) 0.027(2) 0.0159(17) -0.0027(15) 0.0008(13) -0.0013(14)
C6 0.029(2) 0.040(2) 0.0241(19) -0.0075(18) 0.0034(15) -0.0035(17)
C7 0.0192(17) 0.037(2) 0.0314(19) -0.0019(19) 0.0045(14) 0.0070(18)
C8 0.0265(19) 0.035(2) 0.025(2) 0.0028(17) -0.0097(16) 0.0014(17)
C9 0.0232(19) 0.035(2) 0.0188(19) 0.0017(16) 0.0004(14) -0.0032(15)
C10 0.0182(18) 0.045(3) 0.037(2) -0.001(2) 0.0044(17) -0.0048(17)
C11 0.029(2) 0.056(3) 0.039(3) -0.001(2) -0.0089(19) 0.005(2)
C12 0.026(2) 0.045(2) 0.035(3) -0.009(2) -0.0032(16) -0.0151(18)
C13 0.044(2) 0.034(3) 0.043(3) -0.008(2) -0.002(2) -0.0042(19)
C14 0.075(3) 0.042(3) 0.046(3) -0.005(2) 0.010(3) -0.012(3)
C15 0.0214(19) 0.0268(19) 0.0208(19) -0.0021(15) 0.0018(14) 0.0039(14)
C16 0.0150(17) 0.026(2) 0.030(2) -0.0041(17) 0.0042(15) 0.0007(14)
C17 0.0188(15) 0.026(2) 0.0246(18) 0.0017(19) -0.0064(15) 0.0044(13)
C18 0.0256(17) 0.0221(18) 0.0224(18) 0.0001(14) 0.0036(16) 0.0003(15)
C19 0.0208(16) 0.0233(18) 0.0187(17) 0.0006(17) 0.0013(13) 0.0001(16)
C20 0.0316(19) 0.033(2) 0.0225(18) -0.0042(15) 0.0048(17) -0.0053(19)
C21 0.0211(19) 0.034(2) 0.035(2) -0.0042(18) 0.0058(16) 0.0001(16)
C22 0.0220(17) 0.044(2) 0.035(2) 0.001(2) -0.0049(15) 0.003(2)
C23 0.033(2) 0.032(2) 0.028(2) 0.0090(18) 0.0006(16) -0.0043(17)
C24 0.023(2) 0.057(3) 0.066(3) 0.015(3) -0.007(2) -0.005(2)
C25 0.032(2) 0.044(2) 0.040(2) -0.001(2) 0.003(2) -0.0129(18)
C26 0.037(2) 0.051(3) 0.040(3) -0.004(2) -0.006(2) -0.019(2)
C27 0.090(4) 0.030(3) 0.039(3) -0.003(2) 0.007(3) -0.007(3)
C28 0.063(3) 0.041(3) 0.105(5) -0.017(3) -0.011(3) 0.002(3)
C29 0.027(2) 0.036(2) 0.031(2) 0.0023(17) 0.0105(16) 0.0010(16)
C30 0.037(2) 0.039(3) 0.0178(18) -0.0001(17) 0.0131(15) 0.0018(18)
C31 0.039(2) 0.039(2) 0.0220(18) 0.0027(17) 0.0017(16) -0.002(2)

loop_
_atom_type_symbol
_atom_type_description
_atom_type_scat_dispersion_real
_atom_type_scat_dispersion_imag
_atom_type_scat_source
C C 0.0033 0.0016 'International Tables Vol C Tables 4.2.6.8 and 6.1.1.4'
H H 0.0000 0.0000 'International Tables Vol C Tables 4.2.6.8 and 6.1.1.4'
Si Si 0.0817 0.0704 'International Tables Vol C Tables 4.2.6.8 and 6.1.1.4'
Y Y -2.7962 3.5667 'International Tables Vol C Tables 4.2.6.8 and 6.1.1.4'
